data_4514069
loop_
_publ_author_name
'Uraguchi, Daisuke'
'Torii, Masahiro'
'Ooi, Takashi'

_publ_section_title
;
 Acridinium Betaine as a Single-Electron-Transfer Catalyst: Design and
 Application to Dimerization of Oxindoles
;
_journal_name_full 'ACS Catalysis'
_journal_paper_doi 10.1021/acscatal.7b00265
_journal_year 2017
_chemical_formula_moiety 'C42 H32 N2 O4, C7 H8'
_chemical_formula_sum 'C49 H40 N2 O4'
_chemical_formula_weight 720.83
_space_group_crystal_system triclinic
_space_group_IT_number 2
_space_group_name_Hall '-P 1'
_space_group_name_H-M_alt 'P -1'
_symmetry_cell_setting triclinic
_symmetry_space_group_name_Hall '-P 1'
_symmetry_space_group_name_H-M 'P -1'
_atom_sites_solution_hydrogens geom
_atom_sites_solution_primary direct
_atom_sites_solution_secondary difmap
_audit_creation_method SHELXL-2014/7
_cell_angle_alpha 89.519(6)
_cell_angle_beta 88.399(6)
_cell_angle_gamma 75.619(6)
_cell_formula_units_Z 2
_cell_length_a 11.4060(15)
_cell_length_b 12.0431(15)
_cell_length_c 13.804(2)
_cell_measurement_reflns_used 5661
_cell_measurement_temperature 123(2)
_cell_measurement_theta_max 27.5
_cell_measurement_theta_min 3.2
_cell_volume 1836.0(4)
_computing_cell_refinement 'CrystalClear-SM Expert 2.1 b46 (Rigaku, 2016)'
_computing_data_collection 'CrystalClear-SM Expert 2.1 b46 (Rigaku, 2016)'
_computing_data_reduction 'CrystalClear-SM Expert 2.1 b46 (Rigaku, 2016)'
_computing_molecular_graphics SHELXTL-v6.1
_computing_publication_material YADOKARI-XG
_computing_structure_refinement 'SHELXL-2014/7 (Sheldrick, 2014)'
_computing_structure_solution SIR-97
_diffrn_ambient_temperature 123(2)
_diffrn_detector_area_resol_mean 5.8140
_diffrn_measured_fraction_theta_full 0.961
_diffrn_measured_fraction_theta_max 0.959
_diffrn_measurement_device_type 'Rigaku Pilatus 200K'
_diffrn_measurement_method 'profile data from \w-scans'
_diffrn_radiation_type MoK\a
_diffrn_radiation_wavelength 0.71075
_diffrn_reflns_av_R_equivalents 0.0245
_diffrn_reflns_av_unetI/netI 0.0323
_diffrn_reflns_Laue_measured_fraction_full 0.961
_diffrn_reflns_Laue_measured_fraction_max 0.959
_diffrn_reflns_limit_h_max 13
_diffrn_reflns_limit_h_min -13
_diffrn_reflns_limit_k_max 14
_diffrn_reflns_limit_k_min -14
_diffrn_reflns_limit_l_max 16
_diffrn_reflns_limit_l_min -16
_diffrn_reflns_number 12883
_diffrn_reflns_point_group_measured_fraction_full 0.961
_diffrn_reflns_point_group_measured_fraction_max 0.959
_diffrn_reflns_theta_full 25.242
_diffrn_reflns_theta_max 25.500
_diffrn_reflns_theta_min 3.177
_diffrn_source 'Rotating Anode'
_exptl_absorpt_coefficient_mu 0.083
_exptl_absorpt_correction_T_max 1.000
_exptl_absorpt_correction_T_min 0.870
_exptl_absorpt_correction_type multi-scan
_exptl_crystal_colour Colorless
_exptl_crystal_density_diffrn 1.304
_exptl_crystal_description Prism
_exptl_crystal_F_000 760
_exptl_crystal_size_max 0.250
_exptl_crystal_size_mid 0.150
_exptl_crystal_size_min 0.050
_refine_diff_density_max 0.297
_refine_diff_density_min -0.240
_refine_diff_density_rms 0.040
_refine_ls_extinction_method none
_refine_ls_goodness_of_fit_ref 1.079
_refine_ls_hydrogen_treatment constr
_refine_ls_matrix_type full
_refine_ls_number_parameters 499
_refine_ls_number_reflns 6564
_refine_ls_number_restraints 0
_refine_ls_restrained_S_all 1.079
_refine_ls_R_factor_all 0.0458
_refine_ls_R_factor_gt 0.0376
_refine_ls_shift/su_max 0.001
_refine_ls_shift/su_mean 0.000
_refine_ls_structure_factor_coef Fsqd
_refine_ls_weighting_details 'w=1/[\s^2^(Fo^2^)+(0.0637P)^2^+0.0991P] where P=(Fo^2^+2Fc^2^)/3'
_refine_ls_weighting_scheme calc
_refine_ls_wR_factor_gt 0.1044
_refine_ls_wR_factor_ref 0.1072
_reflns_Friedel_coverage 0.000
_reflns_number_gt 5301
_reflns_number_total 6564
_reflns_threshold_expression 'I > 2\s(I)'
_cod_data_source_file cs7b00265_si_003.cif
_cod_data_source_block 3a
_cod_depositor_comments
;
The following automatic conversions were performed:

'_exptl_absorpt_correction_type' value 'Multi-scan' changed to
'multi-scan' according to
/home/data/users/saulius/crontab/automatic-downloads/rss-feeds/ACS/lib/dictionaries/cif_core.dic
dictionary named 'cif_core.dic' version 2.4.2 from 2011-04-26.

Automatic conversion script
Id: cif_fix_values 4973 2017-02-22 13:04:09Z antanas 
;
_cod_database_code 4514069
_shelx_shelxl_version_number 2014/7
_shelx_space_group_comment
;
The symmetry employed for this shelxl refinement is uniquely defined
by the following loop, which should always be used as a source of
symmetry information in preference to the above space-group names.
They are only intended as comments.
;
_shelx_estimated_absorpt_t_min 0.980
_shelx_estimated_absorpt_t_max 0.996

loop_
_space_group_symop_operation_xyz
'x, y, z'
'-x, -y, -z'

loop_
_atom_site_label
_atom_site_type_symbol
_atom_site_fract_x
_atom_site_fract_y
_atom_site_fract_z
_atom_site_U_iso_or_equiv
_atom_site_adp_type
_atom_site_occupancy
_atom_site_site_symmetry_order
_atom_site_calc_flag
_atom_site_refinement_flags_posn
_atom_site_refinement_flags_adp
O1 O 0.75218(9) 0.15832(8) 0.03879(7) 0.0254(2) Uani 1 1 d . .
C1 C 0.71164(12) 0.22001(11) 0.10731(9) 0.0198(3) Uani 1 1 d . .
N1 N 0.62720(10) 0.19858(10) 0.17348(8) 0.0215(3) Uani 1 1 d . .
C2 C 0.59456(12) 0.09082(12) 0.17966(10) 0.0215(3) Uani 1 1 d . .
C3 C 0.66202(13) 0.00361(13) 0.23650(10) 0.0281(3) Uani 1 1 d . .
H1 H 0.7281 0.0159 0.2717 0.034 Uiso 1 1 calc R U
C4 C 0.63284(14) -0.10091(13) 0.24181(11) 0.0301(3) Uani 1 1 d . .
H2 H 0.6793 -0.1605 0.2806 0.036 Uiso 1 1 calc R U
C5 C 0.53585(13) -0.11978(12) 0.19081(10) 0.0252(3) Uani 1 1 d . .
O2 O 0.51454(10) -0.22597(9) 0.20259(8) 0.0344(3) Uani 1 1 d . .
C6 C 0.41314(14) -0.24789(14) 0.15561(13) 0.0362(4) Uani 1 1 d . .
H3 H 0.3393 -0.1920 0.1774 0.054 Uiso 1 1 calc R U
H4 H 0.4063 -0.3255 0.1717 0.054 Uiso 1 1 calc R U
H5 H 0.4240 -0.2412 0.0853 0.054 Uiso 1 1 calc R U
C7 C 0.46938(13) -0.03337(13) 0.13352(10) 0.0274(3) Uani 1 1 d . .
H6 H 0.4038 -0.0458 0.0978 0.033 Uiso 1 1 calc R U
C8 C 0.49907(13) 0.07194(12) 0.12854(10) 0.0266(3) Uani 1 1 d . .
H7 H 0.4531 0.1315 0.0895 0.032 Uiso 1 1 calc R U
C9 C 0.59010(12) 0.28978(12) 0.23931(10) 0.0217(3) Uani 1 1 d . .
C10 C 0.50842(13) 0.29667(13) 0.31644(10) 0.0268(3) Uani 1 1 d . .
H8 H 0.4728 0.2352 0.3323 0.032 Uiso 1 1 calc R U
C11 C 0.48090(13) 0.39812(14) 0.36980(11) 0.0309(3) Uani 1 1 d . .
H9 H 0.4254 0.4061 0.4234 0.037 Uiso 1 1 calc R U
C12 C 0.53286(13) 0.48730(13) 0.34614(11) 0.0301(3) Uani 1 1 d . .
H10 H 0.5110 0.5561 0.3828 0.036 Uiso 1 1 calc R U
C13 C 0.61688(13) 0.47779(12) 0.26932(10) 0.0257(3) Uani 1 1 d . .
H11 H 0.6530 0.5391 0.2540 0.031 Uiso 1 1 calc R U
C14 C 0.64685(12) 0.37741(12) 0.21568(10) 0.0211(3) Uani 1 1 d . .
C15 C 0.73917(12) 0.33644(11) 0.13280(10) 0.0200(3) Uani 1 1 d . .
C16 C 0.72481(12) 0.41118(12) 0.04143(10) 0.0218(3) Uani 1 1 d . .
C17 C 0.63658(13) 0.51352(12) 0.03630(11) 0.0280(3) Uani 1 1 d . .
H12 H 0.5861 0.5399 0.0915 0.034 Uiso 1 1 calc R U
C18 C 0.62088(14) 0.57811(13) -0.04831(12) 0.0336(4) Uani 1 1 d . .
H13 H 0.5594 0.6476 -0.0505 0.040 Uiso 1 1 calc R U
C19 C 0.69389(14) 0.54208(14) -0.12923(11) 0.0326(4) Uani 1 1 d . .
H14 H 0.6834 0.5868 -0.1868 0.039 Uiso 1 1 calc R U
C20 C 0.78195(14) 0.44076(14) -0.12553(11) 0.0301(3) Uani 1 1 d . .
H15 H 0.8329 0.4157 -0.1808 0.036 Uiso 1 1 calc R U
C21 C 0.79695(13) 0.37482(12) -0.04165(10) 0.0250(3) Uani 1 1 d . .
H16 H 0.8569 0.3042 -0.0406 0.030 Uiso 1 1 calc R U
O3 O 0.86232(9) 0.14803(8) 0.27753(7) 0.0239(2) Uani 1 1 d . .
C22 C 0.87357(12) 0.24529(12) 0.27143(10) 0.0201(3) Uani 1 1 d . .
N2 N 0.88837(10) 0.31192(10) 0.34860(8) 0.0225(3) Uani 1 1 d . .
C23 C 0.88335(12) 0.27722(12) 0.44765(10) 0.0228(3) Uani 1 1 d . .
C24 C 0.79493(13) 0.34194(13) 0.51042(10) 0.0286(3) Uani 1 1 d . .
H17 H 0.7365 0.4062 0.4867 0.034 Uiso 1 1 calc R U
C25 C 0.79271(14) 0.31228(13) 0.60664(11) 0.0302(3) Uani 1 1 d . .
H18 H 0.7339 0.3573 0.6499 0.036 Uiso 1 1 calc R U
C26 C 0.87657(13) 0.21634(12) 0.64103(10) 0.0250(3) Uani 1 1 d . .
O4 O 0.86854(10) 0.19751(9) 0.73837(7) 0.0350(3) Uani 1 1 d . .
C27 C 0.95846(16) 0.10601(14) 0.77843(11) 0.0381(4) Uani 1 1 d . .
H19 H 0.9514 0.0330 0.7514 0.057 Uiso 1 1 calc R U
H20 H 0.9468 0.1050 0.8490 0.057 Uiso 1 1 calc R U
H21 H 1.0390 0.1171 0.7624 0.057 Uiso 1 1 calc R U
C28 C 0.96124(13) 0.14891(12) 0.57837(10) 0.0246(3) Uani 1 1 d . .
H22 H 1.0161 0.0817 0.6012 0.030 Uiso 1 1 calc R U
C29 C 0.96497(13) 0.18096(12) 0.48120(10) 0.0233(3) Uani 1 1 d . .
H23 H 1.0240 0.1363 0.4379 0.028 Uiso 1 1 calc R U
C30 C 0.89542(12) 0.42190(12) 0.31788(10) 0.0227(3) Uani 1 1 d . .
C31 C 0.90784(14) 0.51285(13) 0.37449(11) 0.0287(3) Uani 1 1 d . .
H24 H 0.9151 0.5054 0.4428 0.034 Uiso 1 1 calc R U
C32 C 0.90919(14) 0.61509(13) 0.32770(12) 0.0322(4) Uani 1 1 d . .
H25 H 0.9180 0.6786 0.3646 0.039 Uiso 1 1 calc R U
C33 C 0.89798(14) 0.62617(13) 0.22807(12) 0.0311(3) Uani 1 1 d . .
H26 H 0.8979 0.6972 0.1976 0.037 Uiso 1 1 calc R U
C34 C 0.88688(13) 0.53355(12) 0.17249(11) 0.0255(3) Uani 1 1 d . .
H27 H 0.8799 0.5410 0.1042 0.031 Uiso 1 1 calc R U
C35 C 0.88602(12) 0.43058(12) 0.21749(10) 0.0217(3) Uani 1 1 d . .
C36 C 0.87284(12) 0.31734(11) 0.17730(9) 0.0194(3) Uani 1 1 d . .
C37 C 0.98107(12) 0.25670(11) 0.11198(9) 0.0198(3) Uani 1 1 d . .
C38 C 1.06504(13) 0.31371(13) 0.07466(10) 0.0256(3) Uani 1 1 d . .
H28 H 1.0542 0.3930 0.0878 0.031 Uiso 1 1 calc R U
C39 C 1.16445(13) 0.25614(13) 0.01853(10) 0.0293(3) Uani 1 1 d . .
H29 H 1.2204 0.2965 -0.0065 0.035 Uiso 1 1 calc R U
C40 C 1.18244(13) 0.14112(13) -0.00101(10) 0.0275(3) Uani 1 1 d . .
H30 H 1.2501 0.1021 -0.0397 0.033 Uiso 1 1 calc R U
C41 C 1.10115(13) 0.08331(13) 0.03614(10) 0.0271(3) Uani 1 1 d . .
H31 H 1.1132 0.0038 0.0233 0.032 Uiso 1 1 calc R U
C42 C 1.00161(13) 0.14007(12) 0.09227(10) 0.0229(3) Uani 1 1 d . .
H32 H 0.9467 0.0987 0.1176 0.028 Uiso 1 1 calc R U
C43 C 1.3528(2) -0.0646(2) 0.4837(2) 0.0834(8) Uani 1 1 d . .
H33 H 1.2866 -0.0896 0.5167 0.125 Uiso 1 1 calc R U
H34 H 1.4109 -0.0537 0.5315 0.125 Uiso 1 1 calc R U
H35 H 1.3937 -0.1231 0.4368 0.125 Uiso 1 1 calc R U
C44 C 1.30230(15) 0.04752(17) 0.43131(13) 0.0451(4) Uani 1 1 d . .
C45 C 1.28763(18) 0.1516(2) 0.47866(13) 0.0527(5) Uani 1 1 d . .
H36 H 1.3120 0.1530 0.5438 0.063 Uiso 1 1 calc R U
C46 C 1.23680(19) 0.2551(2) 0.43038(18) 0.0611(6) Uani 1 1 d . .
H37 H 1.2254 0.3264 0.4628 0.073 Uiso 1 1 calc R U
C47 C 1.20365(16) 0.25148(19) 0.33496(15) 0.0513(5) Uani 1 1 d . .
H38 H 1.1692 0.3206 0.3014 0.062 Uiso 1 1 calc R U
C48 C 1.22038(16) 0.14953(19) 0.28972(14) 0.0507(5) Uani 1 1 d . .
H39 H 1.1989 0.1477 0.2239 0.061 Uiso 1 1 calc R U
C49 C 1.26740(16) 0.04956(18) 0.33691(13) 0.0472(5) Uani 1 1 d . .
H40 H 1.2764 -0.0209 0.3036 0.057 Uiso 1 1 calc R U

loop_
_atom_site_aniso_label
_atom_site_aniso_U_11
_atom_site_aniso_U_22
_atom_site_aniso_U_33
_atom_site_aniso_U_23
_atom_site_aniso_U_13
_atom_site_aniso_U_12
O1 0.0274(5) 0.0243(5) 0.0250(5) -0.0032(4) 0.0013(4) -0.0073(4)
C1 0.0183(7) 0.0198(7) 0.0207(7) 0.0021(6) -0.0029(5) -0.0032(6)
N1 0.0200(6) 0.0209(6) 0.0236(6) -0.0003(5) 0.0009(5) -0.0050(5)
C2 0.0211(7) 0.0215(7) 0.0224(7) -0.0009(5) 0.0033(5) -0.0065(6)
C3 0.0279(8) 0.0297(8) 0.0287(8) 0.0035(6) -0.0085(6) -0.0103(7)
C4 0.0348(8) 0.0271(8) 0.0298(8) 0.0074(6) -0.0095(6) -0.0094(7)
C5 0.0270(8) 0.0234(7) 0.0267(7) -0.0002(6) 0.0031(6) -0.0095(6)
O2 0.0385(6) 0.0270(6) 0.0425(6) 0.0056(5) -0.0096(5) -0.0165(5)
C6 0.0304(8) 0.0323(9) 0.0498(10) -0.0024(7) -0.0040(7) -0.0149(7)
C7 0.0237(7) 0.0298(8) 0.0304(8) 0.0017(6) -0.0052(6) -0.0094(6)
C8 0.0244(7) 0.0260(8) 0.0293(8) 0.0061(6) -0.0051(6) -0.0057(6)
C9 0.0187(7) 0.0216(7) 0.0224(7) 0.0005(6) -0.0034(5) -0.0006(6)
C10 0.0218(7) 0.0305(8) 0.0268(8) 0.0029(6) 0.0005(6) -0.0042(6)
C11 0.0239(7) 0.0405(9) 0.0249(8) -0.0038(7) 0.0027(6) -0.0015(7)
C12 0.0254(8) 0.0304(8) 0.0303(8) -0.0092(6) -0.0021(6) 0.0015(7)
C13 0.0229(7) 0.0228(7) 0.0295(8) -0.0022(6) -0.0045(6) -0.0019(6)
C14 0.0194(7) 0.0210(7) 0.0209(7) 0.0013(5) -0.0026(5) -0.0011(6)
C15 0.0192(7) 0.0185(7) 0.0220(7) 0.0004(5) -0.0015(5) -0.0039(6)
C16 0.0222(7) 0.0217(7) 0.0239(7) 0.0025(6) -0.0058(5) -0.0096(6)
C17 0.0251(8) 0.0266(8) 0.0326(8) 0.0046(6) -0.0020(6) -0.0070(6)
C18 0.0299(8) 0.0277(8) 0.0430(9) 0.0129(7) -0.0074(7) -0.0063(7)
C19 0.0335(8) 0.0381(9) 0.0310(8) 0.0145(7) -0.0101(7) -0.0178(7)
C20 0.0318(8) 0.0391(9) 0.0243(8) 0.0036(6) -0.0046(6) -0.0176(7)
C21 0.0268(7) 0.0262(8) 0.0235(7) 0.0007(6) -0.0055(6) -0.0090(6)
O3 0.0271(5) 0.0208(5) 0.0243(5) 0.0014(4) -0.0021(4) -0.0069(4)
C22 0.0160(6) 0.0224(7) 0.0212(7) 0.0002(5) -0.0017(5) -0.0035(6)
N2 0.0255(6) 0.0216(6) 0.0202(6) -0.0009(5) -0.0020(5) -0.0050(5)
C23 0.0238(7) 0.0253(7) 0.0200(7) -0.0008(6) -0.0024(5) -0.0073(6)
C24 0.0267(8) 0.0283(8) 0.0264(8) 0.0011(6) -0.0038(6) 0.0018(6)
C25 0.0282(8) 0.0322(8) 0.0252(8) -0.0036(6) 0.0030(6) 0.0014(7)
C26 0.0283(8) 0.0270(8) 0.0202(7) 0.0003(6) -0.0003(6) -0.0078(6)
O4 0.0426(7) 0.0354(6) 0.0210(5) 0.0044(4) 0.0009(4) 0.0010(5)
C27 0.0517(11) 0.0337(9) 0.0254(8) 0.0068(7) -0.0061(7) -0.0033(8)
C28 0.0252(7) 0.0213(7) 0.0268(7) 0.0013(6) -0.0033(6) -0.0044(6)
C29 0.0226(7) 0.0228(7) 0.0244(7) -0.0036(6) 0.0016(6) -0.0055(6)
C30 0.0203(7) 0.0204(7) 0.0273(7) -0.0015(6) -0.0014(5) -0.0044(6)
C31 0.0303(8) 0.0286(8) 0.0277(8) -0.0063(6) -0.0025(6) -0.0082(7)
C32 0.0349(8) 0.0241(8) 0.0399(9) -0.0104(7) 0.0014(7) -0.0117(7)
C33 0.0326(8) 0.0213(7) 0.0409(9) -0.0018(7) 0.0023(7) -0.0098(7)
C34 0.0256(7) 0.0231(7) 0.0282(8) 0.0012(6) 0.0007(6) -0.0070(6)
C35 0.0191(7) 0.0216(7) 0.0248(7) -0.0029(6) -0.0003(5) -0.0056(6)
C36 0.0211(7) 0.0182(7) 0.0192(7) 0.0006(5) -0.0014(5) -0.0058(6)
C37 0.0205(7) 0.0222(7) 0.0166(6) 0.0018(5) -0.0044(5) -0.0048(6)
C38 0.0269(8) 0.0250(8) 0.0255(7) 0.0018(6) -0.0008(6) -0.0077(6)
C39 0.0267(8) 0.0359(9) 0.0263(8) 0.0041(6) 0.0024(6) -0.0103(7)
C40 0.0239(7) 0.0343(8) 0.0220(7) -0.0028(6) 0.0005(6) -0.0029(6)
C41 0.0282(8) 0.0248(8) 0.0268(8) -0.0032(6) -0.0017(6) -0.0036(6)
C42 0.0241(7) 0.0235(7) 0.0216(7) 0.0011(6) -0.0011(5) -0.0065(6)
C43 0.0648(16) 0.0831(18) 0.102(2) 0.0351(15) -0.0208(14) -0.0178(14)
C44 0.0306(9) 0.0590(12) 0.0460(10) 0.0027(9) -0.0038(7) -0.0117(9)
C45 0.0529(12) 0.0846(16) 0.0294(9) -0.0063(10) 0.0012(8) -0.0336(11)
C46 0.0482(12) 0.0577(13) 0.0826(16) -0.0272(12) 0.0340(11) -0.0261(11)
C47 0.0275(9) 0.0625(13) 0.0615(13) 0.0173(10) 0.0080(8) -0.0083(9)
C48 0.0356(10) 0.0755(15) 0.0403(10) 0.0054(10) -0.0001(8) -0.0131(10)
C49 0.0354(10) 0.0624(13) 0.0431(10) -0.0132(9) 0.0011(8) -0.0110(9)

loop_
_atom_type_symbol
_atom_type_description
_atom_type_scat_dispersion_real
_atom_type_scat_dispersion_imag
_atom_type_scat_source
C C 0.0033 0.0016 'International Tables Vol C Tables 4.2.6.8 and 6.1.1.4'
H H 0.0000 0.0000 'International Tables Vol C Tables 4.2.6.8 and 6.1.1.4'
N N 0.0061 0.0033 'International Tables Vol C Tables 4.2.6.8 and 6.1.1.4'
O O 0.0106 0.0060 'International Tables Vol C Tables 4.2.6.8 and 6.1.1.4'

loop_
_geom_angle_atom_site_label_1
_geom_angle_atom_site_label_2
_geom_angle_atom_site_label_3
_geom_angle
O1 C1 N1 123.97(12)
O1 C1 C15 127.20(12)
N1 C1 C15 108.77(11)
C1 N1 C9 110.86(11)
C1 N1 C2 123.18(11)
C9 N1 C2 125.56(11)
C8 C2 C3 119.59(13)
C8 C2 N1 121.10(12)
C3 C2 N1 119.29(12)
C4 C3 C2 119.87(13)
C3 C4 C5 120.58(13)
O2 C5 C7 125.04(13)
O2 C5 C4 115.39(13)
C7 C5 C4 119.57(13)
C5 O2 C6 117.63(12)
C5 C7 C8 119.61(13)
C2 C8 C7 120.76(13)
C10 C9 C14 123.04(13)
C10 C9 N1 126.75(13)
C14 C9 N1 110.20(12)
C9 C10 C11 116.84(14)
C12 C11 C10 121.24(14)
C11 C12 C13 121.04(14)
C14 C13 C12 118.92(14)
C13 C14 C9 118.87(13)
C13 C14 C15 132.25(13)
C9 C14 C15 108.82(11)
C14 C15 C16 116.49(11)
C14 C15 C1 100.89(10)
C16 C15 C1 108.46(10)
C14 C15 C36 107.29(10)
C16 C15 C36 112.00(10)
C1 C15 C36 111.19(10)
C17 C16 C21 117.83(13)
C17 C16 C15 121.51(13)
C21 C16 C15 120.58(12)
C16 C17 C18 121.03(14)
C19 C18 C17 120.52(15)
C20 C19 C18 119.29(14)
C19 C20 C21 120.52(15)
C20 C21 C16 120.80(14)
O3 C22 N2 125.10(12)
O3 C22 C36 126.91(12)
N2 C22 C36 107.99(11)
C22 N2 C30 111.32(11)
C22 N2 C23 123.68(11)
C30 N2 C23 124.65(11)
C29 C23 C24 120.13(13)
C29 C23 N2 120.58(12)
C24 C23 N2 119.29(12)
C25 C24 C23 119.73(13)
C24 C25 C26 120.18(14)
O4 C26 C28 124.55(13)
O4 C26 C25 115.05(12)
C28 C26 C25 120.40(13)
C26 O4 C27 117.21(12)
C26 C28 C29 119.17(13)
C23 C29 C28 120.32(13)
C31 C30 C35 122.12(13)
C31 C30 N2 128.02(13)
C35 C30 N2 109.86(12)
C30 C31 C32 117.60(14)
C33 C32 C31 121.23(13)
C32 C33 C34 120.26(14)
C35 C34 C33 119.52(14)
C34 C35 C30 119.25(12)
C34 C35 C36 131.49(12)
C30 C35 C36 109.23(12)
C35 C36 C37 113.10(11)
C35 C36 C22 101.57(10)
C37 C36 C22 108.30(10)
C35 C36 C15 108.85(10)
C37 C36 C15 116.90(10)
C22 C36 C15 106.82(10)
C42 C37 C38 117.58(13)
C42 C37 C36 120.36(12)
C38 C37 C36 121.98(12)
C39 C38 C37 120.97(13)
C40 C39 C38 120.57(14)
C41 C40 C39 119.20(14)
C40 C41 C42 120.64(14)
C41 C42 C37 121.04(13)
C49 C44 C45 117.99(19)
C49 C44 C43 121.4(2)
C45 C44 C43 120.65(19)
C44 C45 C46 120.20(18)
C47 C46 C45 119.06(19)
C48 C47 C46 119.8(2)
C47 C48 C49 121.06(19)
C48 C49 C44 121.83(19)

loop_
_geom_bond_atom_site_label_1
_geom_bond_atom_site_label_2
_geom_bond_distance
O1 C1 1.2153(16)
C1 N1 1.3780(17)
C1 C15 1.5562(18)
N1 C9 1.4056(18)
N1 C2 1.4375(17)
C2 C8 1.3800(19)
C2 C3 1.3890(19)
C3 C4 1.381(2)
C4 C5 1.394(2)
C5 O2 1.3674(17)
C5 C7 1.382(2)
O2 C6 1.4228(18)
C7 C8 1.392(2)
C9 C10 1.384(2)
C9 C14 1.4003(19)
C10 C11 1.395(2)
C11 C12 1.382(2)
C12 C13 1.395(2)
C13 C14 1.3864(19)
C14 C15 1.5314(19)
C15 C16 1.5321(18)
C15 C36 1.6218(18)
C16 C17 1.387(2)
C16 C21 1.400(2)
C17 C18 1.389(2)
C18 C19 1.381(2)
C19 C20 1.376(2)
C20 C21 1.389(2)
O3 C22 1.2117(16)
C22 N2 1.3780(17)
C22 C36 1.5555(18)
N2 C30 1.4079(18)
N2 C23 1.4301(17)
C23 C29 1.380(2)
C23 C24 1.395(2)
C24 C25 1.374(2)
C25 C26 1.394(2)
C26 O4 1.3651(17)
C26 C28 1.384(2)
O4 C27 1.4255(18)
C28 C29 1.395(2)
C30 C31 1.389(2)
C30 C35 1.3940(19)
C31 C32 1.389(2)
C32 C33 1.387(2)
C33 C34 1.392(2)
C34 C35 1.384(2)
C35 C36 1.5196(18)
C36 C37 1.5399(19)
C37 C42 1.3932(19)
C37 C38 1.3954(19)
C38 C39 1.391(2)
C39 C40 1.377(2)
C40 C41 1.377(2)
C41 C42 1.390(2)
C43 C44 1.516(3)
C44 C49 1.371(3)
C44 C45 1.389(3)
C45 C46 1.408(3)
C46 C47 1.385(3)
C47 C48 1.350(3)
C48 C49 1.359(3)

loop_
_geom_torsion_atom_site_label_1
_geom_torsion_atom_site_label_2
_geom_torsion_atom_site_label_3
_geom_torsion_atom_site_label_4
_geom_torsion
O1 C1 N1 C9 -174.87(12)
C15 C1 N1 C9 2.37(14)
O1 C1 N1 C2 12.1(2)
C15 C1 N1 C2 -170.65(11)
C1 N1 C2 C8 -91.72(17)
C9 N1 C2 C8 96.30(17)
C1 N1 C2 C3 86.92(17)
C9 N1 C2 C3 -85.07(17)
C8 C2 C3 C4 -0.3(2)
N1 C2 C3 C4 -178.95(13)
C2 C3 C4 C5 -0.2(2)
C3 C4 C5 O2 -179.18(13)
C3 C4 C5 C7 0.8(2)
C7 C5 O2 C6 -2.8(2)
C4 C5 O2 C6 177.19(14)
O2 C5 C7 C8 179.08(13)
C4 C5 C7 C8 -0.9(2)
C3 C2 C8 C7 0.2(2)
N1 C2 C8 C7 178.82(13)
C5 C7 C8 C2 0.4(2)
C1 N1 C9 C10 -178.65(13)
C2 N1 C9 C10 -5.8(2)
C1 N1 C9 C14 2.22(15)
C2 N1 C9 C14 175.05(11)
C14 C9 C10 C11 1.9(2)
N1 C9 C10 C11 -177.15(13)
C9 C10 C11 C12 0.2(2)
C10 C11 C12 C13 -1.5(2)
C11 C12 C13 C14 0.8(2)
C12 C13 C14 C9 1.2(2)
C12 C13 C14 C15 -175.63(13)
C10 C9 C14 C13 -2.6(2)
N1 C9 C14 C13 176.60(11)
C10 C9 C14 C15 174.92(12)
N1 C9 C14 C15 -5.91(15)
C13 C14 C15 C16 -59.08(19)
C9 C14 C15 C16 123.89(12)
C13 C14 C15 C1 -176.22(14)
C9 C14 C15 C1 6.75(13)
C13 C14 C15 C36 67.33(17)
C9 C14 C15 C36 -109.70(12)
O1 C1 C15 C14 171.66(13)
N1 C1 C15 C14 -5.47(13)
O1 C1 C15 C16 48.76(17)
N1 C1 C15 C16 -128.37(11)
O1 C1 C15 C36 -74.81(16)
N1 C1 C15 C36 108.06(12)
C14 C15 C16 C17 3.22(18)
C1 C15 C16 C17 116.11(13)
C36 C15 C16 C17 -120.80(13)
C14 C15 C16 C21 -173.44(12)
C1 C15 C16 C21 -60.56(15)
C36 C15 C16 C21 62.53(16)
C21 C16 C17 C18 -0.4(2)
C15 C16 C17 C18 -177.15(13)
C16 C17 C18 C19 -0.6(2)
C17 C18 C19 C20 0.6(2)
C18 C19 C20 C21 0.4(2)
C19 C20 C21 C16 -1.4(2)
C17 C16 C21 C20 1.4(2)
C15 C16 C21 C20 178.18(12)
O3 C22 N2 C30 -178.33(13)
C36 C22 N2 C30 1.16(15)
O3 C22 N2 C23 -4.9(2)
C36 C22 N2 C23 174.64(11)
C22 N2 C23 C29 61.19(18)
C30 N2 C23 C29 -126.20(15)
C22 N2 C23 C24 -118.92(15)
C30 N2 C23 C24 53.69(19)
C29 C23 C24 C25 2.8(2)
N2 C23 C24 C25 -177.11(13)
C23 C24 C25 C26 -1.5(2)
C24 C25 C26 O4 177.77(14)
C24 C25 C26 C28 -1.2(2)
C28 C26 O4 C27 3.9(2)
C25 C26 O4 C27 -175.01(14)
O4 C26 C28 C29 -176.16(13)
C25 C26 C28 C29 2.7(2)
C24 C23 C29 C28 -1.3(2)
N2 C23 C29 C28 178.64(12)
C26 C28 C29 C23 -1.5(2)
C22 N2 C30 C31 178.63(14)
C23 N2 C30 C31 5.2(2)
C22 N2 C30 C35 -0.38(16)
C23 N2 C30 C35 -173.78(12)
C35 C30 C31 C32 0.8(2)
N2 C30 C31 C32 -178.13(14)
C30 C31 C32 C33 0.3(2)
C31 C32 C33 C34 -1.0(2)
C32 C33 C34 C35 0.6(2)
C33 C34 C35 C30 0.5(2)
C33 C34 C35 C36 178.59(14)
C31 C30 C35 C34 -1.2(2)
N2 C30 C35 C34 177.92(12)
C31 C30 C35 C36 -179.67(13)
N2 C30 C35 C36 -0.59(15)
C34 C35 C36 C37 67.09(18)
C30 C35 C36 C37 -114.64(12)
C34 C35 C36 C22 -177.08(14)
C30 C35 C36 C22 1.19(14)
C34 C35 C36 C15 -64.63(18)
C30 C35 C36 C15 113.64(12)
O3 C22 C36 C35 178.08(13)
N2 C22 C36 C35 -1.40(13)
O3 C22 C36 C37 -62.61(17)
N2 C22 C36 C37 117.91(11)
O3 C22 C36 C15 64.10(17)
N2 C22 C36 C15 -115.38(11)
C14 C15 C36 C35 -60.41(13)
C16 C15 C36 C35 68.62(14)
C1 C15 C36 C35 -169.85(10)
C14 C15 C36 C37 169.94(11)
C16 C15 C36 C37 -61.03(15)
C1 C15 C36 C37 60.50(14)
C14 C15 C36 C22 48.53(13)
C16 C15 C36 C22 177.56(10)
C1 C15 C36 C22 -60.91(13)
C35 C36 C37 C42 161.28(12)
C22 C36 C37 C42 49.52(15)
C15 C36 C37 C42 -71.11(15)
C35 C36 C37 C38 -15.38(17)
C22 C36 C37 C38 -127.14(13)
C15 C36 C37 C38 112.23(14)
C42 C37 C38 C39 1.0(2)
C36 C37 C38 C39 177.76(12)
C37 C38 C39 C40 -0.3(2)
C38 C39 C40 C41 -0.4(2)
C39 C40 C41 C42 0.4(2)
C40 C41 C42 C37 0.4(2)
C38 C37 C42 C41 -1.02(19)
C36 C37 C42 C41 -177.83(12)
C49 C44 C45 C46 0.8(3)
C43 C44 C45 C46 -177.83(19)
C44 C45 C46 C47 -1.0(3)
C45 C46 C47 C48 0.0(3)
C46 C47 C48 C49 1.2(3)
C47 C48 C49 C44 -1.4(3)
C45 C44 C49 C48 0.4(3)
C43 C44 C49 C48 179.03(19)
